data_1526836
loop_
_publ_author_name
'Leclaire, A.'
'Borel, M.M.'
'Guesdon, A.'
'Marsh, R.E.'

_publ_section_title
;
 Revised space groups for three molybdenum(V) phosphate compounds
;
_journal_name_full 'Journal of Solid State Chemistry'
_journal_page_first 7
_journal_page_last 9
_journal_volume 159
_journal_year 2001
_chemical_formula_sum 'C8 H64 Cd2 Mo12 N2 O73 P8'
_chemical_name_systematic
;
(N (C H3)4)2 (H3 O)6 Cd (Mo12 Cd P8 O50 (O H)12) (H2 O)5
;
_space_group_IT_number 14
_symmetry_space_group_name_Hall '-P 2yn'
_symmetry_space_group_name_H-M 'P 1 21/n 1'
_cell_angle_alpha 90
_cell_angle_beta 98.62
_cell_angle_gamma 90
_cell_formula_units_Z 2
_cell_length_a 15.123
_cell_length_b 12.305
_cell_length_c 19.264
_cell_volume 3544.316
_citation_journal_id_ASTM JSSCBI
_cod_data_source_file Leclaire_JSSCBI_2001_1598.cif
_cod_data_source_block C8H64Cd2Mo12N2O73P8
_cod_original_sg_symbol_Hall '-P 2ybc (x-z,y,z)'
_cod_database_code 1526836

loop_
_symmetry_equiv_pos_as_xyz
x,y,z
-x+1/2,y+1/2,-z+1/2
-x,-y,-z
x-1/2,-y-1/2,z-1/2

loop_
_atom_site_label
_atom_site_type_symbol
_atom_site_fract_x
_atom_site_fract_y
_atom_site_fract_z
_atom_site_occupancy
_atom_site_U_iso_or_equiv
Mo6 Mo+5 0.4956 0.3591 0.6794 1 0.0
Mo4 Mo+5 0.2635 0.3805 0.4424 1 0.0
O25 O-2 0.2204 0.4808 0.6435 1 0.0
O13 O-2 0.1723 0.4798 0.4635 1 0.0
C3 C+4 0.8662 0.5044 0.8127 1 0.0
O21 O-2 0.4671 0.1347 0.5771 1 0.0
O14 O-2 0.1643 0.7008 0.4734 1 0.0
O31 O-2 0.1512 0.2779 0.6 1 0.0
O4 O-2 0.476 0.6046 0.7797 1 0.0
Mo2 Mo+5 0.3807 0.7462 0.5754 1 0.0
O27 O-2 0.3652 0.5008 0.8378 1 0.0
Cd1 Cd+2 0 0 0 1 0.0
O8 O-2 0.3489 0.7172 0.4669 1 0.0
Cd2 Cd+2 0 0 0.5 1 0.0
O36 O-2 0.2594 0.3318 0.7629 1 0.0
O10 O-2 0.2971 0.591 0.5597 1 0.0
Mo1 Mo+5 0.4836 0.6464 0.6761 1 0.0
O6 O-2 0.3916 0.4954 0.658 1 0.0
O18 O-2 0.3677 0.2682 0.4696 1 0.0
O17 O-2 0.1832 0.2577 0.4743 1 0.0
O5 O-2 0.5653 0.5088 0.6803 1 0.0
O32 O-2 0.4754 0.2079 0.1416 1 0.0
O24 O-2 0.5832 0.2775 0.7052 1 0.0
O33 O-2 -0.0344 0.72 0.6306 1 0.0
O3 O-2 0.4778 0.639 0.5735 1 0.0
O37 O-2 -0.02 0.5293 0.4634 0.5 0.0
P4 P+5 0.1864 0.198 0.5443 1 0.0
C4 C+4 0.8136 0.5057 0.9255 1 0.0
P1 P+5 0.3023 0.4896 0.6076 1 0.0
O19 O-2 0.3913 0.2686 0.6787 1 0.0
O26 O-2 0.5292 0.5069 0.8899 1 0.0
C2 C+4 0.7355 0.6064 0.831 1 0.0
C1 C+4 0.7339 0.4113 0.8187 1 0.0
O29 O-2 0.0879 0.8491 0.5296 1 0.0
O15 O-2 0.2365 0.3521 0.3562 1 0.0
O20 O-2 0.2824 0.1663 0.5736 1 0.0
P2 P+5 0.4658 0.5034 0.8226 1 0.0
O35 O-2 -0.0382 0.4945 0.3128 1 0.0
O7 O-2 0.4347 0.8654 0.5725 1 0.0
P3 P+5 0.1613 0.7684 0.5399 1 0.0
N1 N-3 0.786 0.5065 0.8486 1 0.0
O30 O-2 0.1266 0.101 0.5397 1 0.0
O34 O-2 0.8597 0.4989 0.1816 1 0.0
O1 O-2 0.5625 0.7401 0.699 1 0.0
O2 O-2 0.371 0.7218 0.6733 1 0.0
O12 O-2 0.3572 0.4924 0.4426 1 0.0
O28 O-2 0.1363 0.688 0.5978 1 0.0
O11 O-2 0.2242 0.6181 0.3557 1 0.0
O16 O-2 0.3067 0.3892 0.5599 1 0.0
O9 O-2 0.2535 0.8121 0.5668 1 0.0
Mo3 Mo+5 0.2534 0.591 0.441 1 0.0
O22 O-2 0.491 0.3624 0.5765 1 0.0
O23 O-2 0.4766 0.4008 0.7793 1 0.0
Mo5 Mo+5 0.4033 0.2456 0.5799 1 0.0
